data_7028461
loop_
_publ_author_name
'Zhang, Shou-Ting'
'Li, Tian-Rong'
'Wang, Bao-Dui'
'Yang, Zheng-Yin'
'Liu, Jian'
'Wang, Zhi-Yi'
'Dong, Wen-Kui'

_publ_section_title
;
 A new cyclic supramolecular Zn(ii) complex derived from a N2O2 oxime
 chelate ligand with luminescence mechanochromism.
;
_journal_issue 7
_journal_name_full 'Dalton transactions (Cambridge, England : 2003)'
_journal_page_first 2713
_journal_page_last 2717
_journal_paper_doi 10.1039/c3dt52340c
_journal_volume 43
_journal_year 2014
_chemical_formula_moiety 'C37 H34 N6 O5 Zn'
_chemical_formula_sum 'C37 H34 N6 O5 Zn'
_chemical_formula_weight 708.07
_chemical_name_systematic
;
?
;
_space_group_crystal_system triclinic
_space_group_IT_number 2
_space_group_name_Hall '-P 1'
_space_group_name_H-M_alt 'P -1'
_symmetry_space_group_name_Hall '-P 1'
_symmetry_space_group_name_H-M 'P -1'
_atom_sites_solution_hydrogens geom
_atom_sites_solution_primary iterative
_atom_sites_solution_secondary difmap
_audit_creation_date 2013-02-27
_audit_creation_method
;
Olex2 1.2
(compiled Dec 5 2012 16:20:19, GUI svn.r4385)
;
_cell_angle_alpha 104.972(9)
_cell_angle_beta 105.000(9)
_cell_angle_gamma 91.803(6)
_cell_formula_units_Z 2
_cell_length_a 10.6014(8)
_cell_length_b 10.6656(8)
_cell_length_c 15.898(2)
_cell_measurement_reflns_used 5659
_cell_measurement_temperature 289.96(10)
_cell_measurement_theta_max 28.5666
_cell_measurement_theta_min 2.9584
_cell_volume 1668.1(3)
_computing_cell_refinement
;
CrysAlisPro, Agilent Technologies,
Version 1.171.36.20 (release 27-06-2012 CrysAlis171 .NET)
(compiled Jul 11 2012,15:38:31)
;
_computing_data_collection
;
CrysAlisPro, Agilent Technologies,
Version 1.171.36.20 (release 27-06-2012 CrysAlis171 .NET)
(compiled Jul 11 2012,15:38:31)
;
_computing_data_reduction
;
CrysAlisPro, Agilent Technologies,
Version 1.171.36.20 (release 27-06-2012 CrysAlis171 .NET)
(compiled Jul 11 2012,15:38:31)
;
_computing_molecular_graphics
;
O. V. Dolomanov, L. J. Bourhis, R. J. Gildea, J. A. K. Howard and H. Puschmann,
OLEX2: a complete structure solution, refinement and analysis program.
J. Appl. Cryst. (2009). 42, 339-341.
;
_computing_publication_material
;
O. V. Dolomanov, L. J. Bourhis, R. J. Gildea, J. A. K. Howard and H. Puschmann,
OLEX2: a complete structure solution, refinement and analysis program.
J. Appl. Cryst. (2009). 42, 339-341.
;
_computing_structure_refinement
;
SHELXL, G.M. Sheldrick, Acta Cryst.
(2008). A64, 112-122
;
_computing_structure_solution 'SUPERFLIP, J. Appl. Cryst. (2007) 40, 786-790'
_diffrn_ambient_temperature 289.96(10)
_diffrn_detector_area_resol_mean 16.0733
_diffrn_measured_fraction_theta_full 0.9786
_diffrn_measured_fraction_theta_max 0.9758
_diffrn_measurement_details
;
1 omega -8.00 89.00 1.0000 7.0000
omega____ theta____ kappa____ phi______ frames
- 22.7867 77.0000 0.0000 97

2 omega -11.00 16.00 1.0000 7.0000
omega____ theta____ kappa____ phi______ frames
- 22.7867 -57.0000 90.0000 27

3 omega -8.00 17.00 1.0000 7.0000
omega____ theta____ kappa____ phi______ frames
- 22.7867 77.0000 120.0000 25

4 omega -38.00 85.00 1.0000 7.0000
omega____ theta____ kappa____ phi______ frames
- 22.7867 19.0000 -60.0000 123

5 omega -99.00 -66.00 1.0000 3.0000
omega____ theta____ kappa____ phi______ frames
- -19.3492 178.0000 -60.0000 33

6 omega -101.00 -76.00 1.0000 3.0000
omega____ theta____ kappa____ phi______ frames
- -19.3492 178.0000 0.0000 25

7 omega 15.00 66.00 1.0000 3.0000
omega____ theta____ kappa____ phi______ frames
- 22.7867 -99.0000 -150.0000 51

8 omega 71.00 97.00 1.0000 3.0000
omega____ theta____ kappa____ phi______ frames
- 22.7867 -178.0000 30.0000 26

9 omega -48.00 13.00 1.0000 3.0000
omega____ theta____ kappa____ phi______ frames
- 22.7867 -57.0000 -60.0000 61

10 omega 10.00 37.00 1.0000 3.0000
omega____ theta____ kappa____ phi______ frames
- 22.7867 -99.0000 0.0000 27

11 omega 10.00 35.00 1.0000 3.0000
omega____ theta____ kappa____ phi______ frames
- 22.7867 57.0000 30.0000 25
;
_diffrn_measurement_device_type 'SuperNova, Dual, Cu at zero, Eos'
_diffrn_measurement_method '\w scans'
_diffrn_orient_matrix_UB_11 -0.0548580000
_diffrn_orient_matrix_UB_12 -0.0352072000
_diffrn_orient_matrix_UB_13 0.0042118000
_diffrn_orient_matrix_UB_21 -0.0074040000
_diffrn_orient_matrix_UB_22 0.0544882000
_diffrn_orient_matrix_UB_23 0.0345080000
_diffrn_orient_matrix_UB_31 -0.0422622000
_diffrn_orient_matrix_UB_32 0.0242084000
_diffrn_orient_matrix_UB_33 -0.0333942000
_diffrn_radiation_monochromator mirror
_diffrn_radiation_type 'Mo K\a'
_diffrn_radiation_wavelength 0.7107
_diffrn_reflns_av_R_equivalents 0.0340
_diffrn_reflns_av_unetI/netI 0.0516
_diffrn_reflns_limit_h_max 13
_diffrn_reflns_limit_h_min -13
_diffrn_reflns_limit_k_max 13
_diffrn_reflns_limit_k_min -13
_diffrn_reflns_limit_l_max 19
_diffrn_reflns_limit_l_min -19
_diffrn_reflns_number 14909
_diffrn_reflns_theta_full 25.50
_diffrn_reflns_theta_max 26.37
_diffrn_reflns_theta_min 2.97
_diffrn_source 'SuperNova (Mo) X-ray Source'
_exptl_absorpt_coefficient_mu 0.790
_exptl_absorpt_correction_T_max 1.00000
_exptl_absorpt_correction_T_min 0.70109
_exptl_absorpt_correction_type multi-scan
_exptl_absorpt_process_details
;
CrysAlisPro, Agilent Technologies,
Version 1.171.36.20 (release 27-06-2012 CrysAlis171 .NET)
(compiled Jul 11 2012,15:38:31)
Empirical absorption correction using spherical harmonics,
implemented in SCALE3 ABSPACK scaling algorithm.
;
_exptl_crystal_colour 'clear light colourless'
_exptl_crystal_colour_lustre clear
_exptl_crystal_colour_modifier light
_exptl_crystal_colour_primary colourless
_exptl_crystal_density_diffrn 1.410
_exptl_crystal_density_method 'not measured'
_exptl_crystal_description block
_exptl_crystal_F_000 736
_exptl_crystal_size_max 0.35
_exptl_crystal_size_mid 0.32
_exptl_crystal_size_min 0.28
_refine_diff_density_max 0.304
_refine_diff_density_min -0.539
_refine_diff_density_rms 0.049
_refine_ls_extinction_method none
_refine_ls_goodness_of_fit_ref 1.071
_refine_ls_hydrogen_treatment mixed
_refine_ls_matrix_type full
_refine_ls_number_parameters 458
_refine_ls_number_reflns 6683
_refine_ls_number_restraints 51
_refine_ls_restrained_S_all 1.075
_refine_ls_R_factor_all 0.0520
_refine_ls_R_factor_gt 0.0399
_refine_ls_shift/su_max 0.002
_refine_ls_shift/su_mean 0.000
_refine_ls_structure_factor_coef Fsqd
_refine_ls_weighting_details 'calc w=1/[\s^2^(Fo^2^)+(0.0202P)^2^+0.5349P] where P=(Fo^2^+2Fc^2^)/3'
_refine_ls_weighting_scheme calc
_refine_ls_wR_factor_gt 0.0768
_refine_ls_wR_factor_ref 0.0849
_reflns_number_gt 5525
_reflns_number_total 6683
_reflns_threshold_expression >2sigma(I)
_cod_data_source_file c3dt52340c.txt
_cod_data_source_block zhangshouting0104
_cod_original_cell_volume 1668.0(3)
_cod_database_code 7028461
_reflns_odcompleteness_completeness 97.86
_reflns_odcompleteness_iscentric 1
_reflns_odcompleteness_theta 26.32
_olex2_refinement_description
;
1. Fixed Uiso
At 1.2 times of:
H5A of C5, H4 of C4, H3 of C3, H2 of C2, H1 of C1, H13 of C13, H14 of C14,
H15 of C15, H16 of C16, H17 of C17, {H18A,H18B} of C18, {H19A,H19B} of C19,
H22 of C22, H23 of C23, H24 of C24, H25 of C25, H26 of C26, H32 of C32, H33
of C33, H34 of C34, H35 of C35, H36 of C36
At 1.5 times of:
H5 of O5, {H10A,H10B,H10C} of C10, {H29A,H29B,H29C} of C29, {H37A,H37B,
H37C} of C37A, {H37D,H37E,H37F} of C37B
2. Restrained distances
O5-H5
0.85 with sigma of 0.01
Zn1-H5
2.632472 with sigma of 0.02
C37A-H5
1.870328 with sigma of 0.02
3. Uiso/Uaniso restraints and constraints
Uanis(C37A) ~ Ueq, Uanis(C37B) ~ Ueq: with sigma of 0.01 and sigma for terminal atoms of 0.02
Uanis(C36) ~ Ueq, Uanis(C35) ~ Ueq, Uanis(C34) ~ Ueq, Uanis(C33) ~ Ueq, Uanis(C32) ~ Ueq, Uanis(C31)
~ Ueq: with sigma of 0.01 and sigma for terminal atoms of 0.02
4. Others
Fixed Sof: C37A(0.75) H37A(0.75) H37B(0.75) H37C(0.75) C37B(0.25) H37D(0.25)
H37E(0.25) H37F(0.25)
5.a Secondary CH2 refined with riding coordinates:
C18(H18A,H18B), C19(H19A,H19B)
5.b Aromatic/amide H refined with riding coordinates:
C1(H1), C2(H2), C3(H3), C4(H4), C5(H5A), C13(H13), C14(H14), C15(H15),
C16(H16), C17(H17), C22(H22), C23(H23), C24(H24), C25(H25), C26(H26), C32(H32),
C33(H33), C34(H34), C35(H35), C36(H36)
5.c Idealised Me refined as rotating group:
C10(H10A,H10B,H10C), C29(H29A,H29B,H29C), C37A(H37A,H37B,H37C), C37B(H37D,
H37E,H37F)
;

loop_
_space_group_symop_id
_space_group_symop_operation_xyz
1 'x, y, z'
2 '-x, -y, -z'

loop_
_atom_site_label
_atom_site_type_symbol
_atom_site_fract_x
_atom_site_fract_y
_atom_site_fract_z
_atom_site_U_iso_or_equiv
_atom_site_adp_type
_atom_site_occupancy
_atom_site_symmetry_multiplicity
_atom_site_calc_flag
_atom_site_refinement_flags
_atom_site_disorder_assembly
_atom_site_disorder_group
Zn1 Zn 0.75926(2) 0.43802(3) 0.249064(17) 0.03364(9) Uani 1 1 d D A .
O1 O 0.68278(14) 0.60935(15) 0.25001(11) 0.0423(4) Uani 1 1 d . . .
O2 O 0.59170(16) 0.20227(15) 0.12316(12) 0.0446(4) Uani 1 1 d . A .
O3 O 0.88341(16) 0.18043(17) 0.16267(10) 0.0471(5) Uani 1 1 d . A .
O4 O 0.74381(15) 0.43262(16) 0.36710(10) 0.0396(4) Uani 1 1 d . . .
O5 O 0.93830(16) 0.53772(18) 0.26532(12) 0.0474(5) Uani 1 1 d D . .
H5 H 0.9862(17) 0.573(2) 0.3189(7) 0.071 Uiso 1 1 d D . .
N1 N 0.50844(18) 0.72931(18) 0.21394(13) 0.0374(5) Uani 1 1 d . . .
N2 N 0.38087(18) 0.7125(2) 0.15646(14) 0.0430(5) Uani 1 1 d . . .
N3 N 0.59863(18) 0.34213(18) 0.14512(13) 0.0362(5) Uani 1 1 d . . .
N4 N 0.86477(18) 0.26327(18) 0.24452(12) 0.0361(5) Uani 1 1 d . . .
N5 N 0.93539(17) 0.34945(18) 0.55504(12) 0.0348(4) Uani 1 1 d . . .
N6 N 0.83884(17) 0.41464(18) 0.51127(12) 0.0330(4) Uani 1 1 d . . .
C1 C 0.5920(3) 0.8607(3) 0.37060(18) 0.0540(7) Uani 1 1 d . . .
H1 H 0.5863 0.7857 0.3896 0.065 Uiso 1 1 calc R . .
C2 C 0.6359(3) 0.9802(3) 0.4339(2) 0.0653(9) Uani 1 1 d . . .
H2 H 0.6603 0.9856 0.4954 0.078 Uiso 1 1 calc R . .
C3 C 0.6434(3) 1.0914(3) 0.4056(2) 0.0609(9) Uani 1 1 d . . .
H3 H 0.6725 1.1720 0.4480 0.073 Uiso 1 1 calc R . .
C4 C 0.6080(3) 1.0827(3) 0.3148(2) 0.0596(8) Uani 1 1 d . . .
H4 H 0.6134 1.1579 0.2960 0.072 Uiso 1 1 calc R . .
C5 C 0.5642(2) 0.9637(2) 0.25079(19) 0.0470(6) Uani 1 1 d . . .
H5A H 0.5403 0.9586 0.1893 0.056 Uiso 1 1 calc R . .
C6 C 0.5565(2) 0.8525(2) 0.27927(17) 0.0385(6) Uani 1 1 d . . .
C7 C 0.5665(2) 0.6157(2) 0.20490(15) 0.0322(5) Uani 1 1 d . A .
C8 C 0.4708(2) 0.5194(2) 0.13859(14) 0.0307(5) Uani 1 1 d . . .
C9 C 0.3596(2) 0.5876(2) 0.11253(16) 0.0390(6) Uani 1 1 d . A .
C10 C 0.2280(3) 0.5392(3) 0.0451(2) 0.0614(9) Uani 1 1 d . . .
H10A H 0.1876 0.4690 0.0599 0.092 Uiso 1 1 calc R A .
H10B H 0.2392 0.5085 -0.0146 0.092 Uiso 1 1 calc R . .
H10C H 0.1730 0.6091 0.0468 0.092 Uiso 1 1 calc R . .
C11 C 0.4851(2) 0.3828(2) 0.11413(14) 0.0313(5) Uani 1 1 d . A .
C12 C 0.3684(2) 0.2891(2) 0.05548(15) 0.0343(5) Uani 1 1 d . . .
C13 C 0.2820(2) 0.2398(3) 0.09355(18) 0.0507(7) Uani 1 1 d . A .
H13 H 0.3003 0.2577 0.1562 0.061 Uiso 1 1 calc R . .
C14 C 0.1683(3) 0.1637(3) 0.0383(2) 0.0659(9) Uani 1 1 d . . .
H14 H 0.1102 0.1310 0.0643 0.079 Uiso 1 1 calc R A .
C15 C 0.1396(3) 0.1355(3) -0.0544(2) 0.0648(9) Uani 1 1 d . A .
H15 H 0.0621 0.0852 -0.0911 0.078 Uiso 1 1 calc R . .
C16 C 0.2264(3) 0.1824(3) -0.09201(19) 0.0647(9) Uani 1 1 d . . .
H16 H 0.2083 0.1627 -0.1547 0.078 Uiso 1 1 calc R A .
C17 C 0.3413(3) 0.2589(3) -0.03783(16) 0.0494(7) Uani 1 1 d . A .
H17 H 0.4000 0.2900 -0.0642 0.059 Uiso 1 1 calc R . .
C18 C 0.6619(3) 0.1537(3) 0.05743(17) 0.0523(7) Uani 1 1 d . . .
H18A H 0.6171 0.1722 0.0012 0.063 Uiso 1 1 calc R A .
H18B H 0.6588 0.0596 0.0457 0.063 Uiso 1 1 calc R . .
C19 C 0.8034(2) 0.2097(3) 0.08458(16) 0.0473(7) Uani 1 1 d . A .
H19A H 0.8401 0.1767 0.0342 0.057 Uiso 1 1 calc R . .
H19B H 0.8067 0.3038 0.0961 0.057 Uiso 1 1 calc R . .
C20 C 0.9317(2) 0.2289(2) 0.31458(15) 0.0305(5) Uani 1 1 d . A .
C21 C 1.0158(2) 0.1185(2) 0.30392(15) 0.0326(5) Uani 1 1 d . . .
C22 C 1.1310(2) 0.1330(3) 0.28004(18) 0.0455(6) Uani 1 1 d . A .
H22 H 1.1557 0.2109 0.2696 0.055 Uiso 1 1 calc R . .
C23 C 1.2095(3) 0.0317(3) 0.2716(2) 0.0617(8) Uani 1 1 d . . .
H23 H 1.2868 0.0415 0.2555 0.074 Uiso 1 1 calc R A .
C24 C 1.1734(3) -0.0833(3) 0.2871(2) 0.0689(9) Uani 1 1 d . A .
H24 H 1.2263 -0.1512 0.2815 0.083 Uiso 1 1 calc R . .
C25 C 1.0599(3) -0.0979(3) 0.3105(2) 0.0617(8) Uani 1 1 d . . .
H25 H 1.0358 -0.1761 0.3208 0.074 Uiso 1 1 calc R A .
C26 C 0.9800(2) 0.0023(2) 0.31917(17) 0.0440(6) Uani 1 1 d . A .
H26 H 0.9028 -0.0086 0.3351 0.053 Uiso 1 1 calc R . .
C27 C 0.9210(2) 0.2957(2) 0.40444(14) 0.0297(5) Uani 1 1 d . . .
C28 C 0.9842(2) 0.2798(2) 0.49123(15) 0.0315(5) Uani 1 1 d . A .
C29 C 1.0932(2) 0.2008(2) 0.52003(16) 0.0432(6) Uani 1 1 d . . .
H29A H 1.0571 0.1143 0.5142 0.065 Uiso 1 1 calc R A .
H29B H 1.1408 0.2412 0.5820 0.065 Uiso 1 1 calc R . .
H29C H 1.1514 0.1963 0.4823 0.065 Uiso 1 1 calc R . .
C30 C 0.8285(2) 0.3847(2) 0.42040(14) 0.0296(5) Uani 1 1 d . A .
C31 C 0.7488(2) 0.4767(2) 0.55679(15) 0.0346(5) Uani 1 1 d U . .
C32 C 0.7163(3) 0.4270(3) 0.62101(18) 0.0544(7) Uani 1 1 d U . .
H32 H 0.7528 0.3539 0.6344 0.065 Uiso 1 1 calc R . .
C33 C 0.6286(3) 0.4870(4) 0.6655(2) 0.0738(10) Uani 1 1 d U . .
H33 H 0.6075 0.4546 0.7097 0.089 Uiso 1 1 calc R . .
C34 C 0.5726(3) 0.5932(4) 0.6453(2) 0.0717(10) Uani 1 1 d U . .
H34 H 0.5138 0.6327 0.6756 0.086 Uiso 1 1 calc R . .
C35 C 0.6035(3) 0.6410(3) 0.5802(2) 0.0609(8) Uani 1 1 d U . .
H35 H 0.5648 0.7126 0.5660 0.073 Uiso 1 1 calc R . .
C36 C 0.6920(2) 0.5833(2) 0.53546(18) 0.0451(6) Uani 1 1 d U . .
H36 H 0.7131 0.6162 0.4914 0.054 Uiso 1 1 calc R . .
C37A C 1.0124(6) 0.5278(7) 0.2022(5) 0.0663(19) Uani 0.75 1 d PDU A 1
H37A H 1.0494 0.4460 0.1940 0.099 Uiso 0.75 1 calc PR A 1
H37B H 1.0819 0.5981 0.2244 0.099 Uiso 0.75 1 calc PR A 1
H37C H 0.9565 0.5327 0.1453 0.099 Uiso 0.75 1 calc PR A 1
C37B C 0.973(2) 0.5809(19) 0.2022(15) 0.066(5) Uani 0.25 1 d PU A 2
H37D H 0.9650 0.5091 0.1496 0.100 Uiso 0.25 1 calc PR A 2
H37E H 1.0622 0.6200 0.2254 0.100 Uiso 0.25 1 calc PR A 2
H37F H 0.9165 0.6446 0.1861 0.100 Uiso 0.25 1 calc PR A 2

loop_
_atom_site_aniso_label
_atom_site_aniso_U_11
_atom_site_aniso_U_22
_atom_site_aniso_U_33
_atom_site_aniso_U_23
_atom_site_aniso_U_13
_atom_site_aniso_U_12
Zn1 0.03701(15) 0.03457(17) 0.02616(15) 0.00607(12) 0.00517(11) 0.00704(11)
O1 0.0359(8) 0.0340(9) 0.0475(10) 0.0067(8) -0.0005(8) 0.0058(7)
O2 0.0505(10) 0.0285(9) 0.0488(11) 0.0069(8) 0.0069(8) 0.0060(7)
O3 0.0583(11) 0.0541(11) 0.0240(8) 0.0026(8) 0.0092(8) 0.0239(9)
O4 0.0435(9) 0.0486(10) 0.0312(9) 0.0143(8) 0.0129(7) 0.0193(8)
O5 0.0396(9) 0.0589(12) 0.0341(10) 0.0021(9) 0.0056(8) -0.0049(8)
N1 0.0400(10) 0.0297(11) 0.0370(11) 0.0067(9) 0.0031(9) 0.0076(8)
N2 0.0419(11) 0.0406(13) 0.0420(12) 0.0130(10) 0.0019(9) 0.0099(9)
N3 0.0424(11) 0.0267(11) 0.0342(11) 0.0046(9) 0.0049(9) 0.0067(8)
N4 0.0442(11) 0.0353(11) 0.0245(10) 0.0007(9) 0.0090(8) 0.0091(9)
N5 0.0391(10) 0.0373(11) 0.0267(10) 0.0088(9) 0.0066(8) 0.0042(8)
N6 0.0371(10) 0.0352(11) 0.0267(10) 0.0067(9) 0.0104(8) 0.0065(8)
C1 0.0693(18) 0.0402(16) 0.0438(16) 0.0077(13) 0.0045(14) 0.0091(13)
C2 0.072(2) 0.057(2) 0.0468(17) -0.0057(15) 0.0013(15) 0.0105(15)
C3 0.0495(16) 0.0385(17) 0.076(2) -0.0111(16) 0.0126(15) 0.0013(12)
C4 0.0610(18) 0.0360(16) 0.084(2) 0.0136(16) 0.0262(17) 0.0052(13)
C5 0.0542(15) 0.0368(15) 0.0530(16) 0.0136(13) 0.0182(13) 0.0091(12)
C6 0.0376(12) 0.0296(13) 0.0443(14) 0.0051(11) 0.0092(11) 0.0081(10)
C7 0.0397(12) 0.0308(13) 0.0293(12) 0.0119(10) 0.0111(10) 0.0068(10)
C8 0.0380(12) 0.0310(13) 0.0235(11) 0.0094(10) 0.0070(9) 0.0049(9)
C9 0.0437(13) 0.0386(14) 0.0321(13) 0.0120(11) 0.0038(10) 0.0065(11)
C10 0.0529(16) 0.0511(18) 0.0613(19) 0.0124(15) -0.0143(14) 0.0118(13)
C11 0.0404(12) 0.0327(13) 0.0210(11) 0.0074(10) 0.0088(9) 0.0025(10)
C12 0.0379(12) 0.0309(13) 0.0304(12) 0.0051(10) 0.0061(10) 0.0042(10)
C13 0.0510(15) 0.0567(18) 0.0418(15) 0.0136(14) 0.0096(12) -0.0051(13)
C14 0.0533(17) 0.064(2) 0.079(2) 0.0193(18) 0.0185(16) -0.0110(15)
C15 0.0449(16) 0.0515(19) 0.073(2) -0.0074(16) -0.0009(15) -0.0061(13)
C16 0.0644(19) 0.070(2) 0.0368(15) -0.0079(15) -0.0019(14) 0.0029(16)
C17 0.0519(15) 0.0597(18) 0.0305(13) 0.0051(13) 0.0090(12) -0.0021(13)
C18 0.0636(17) 0.0404(16) 0.0386(14) -0.0039(12) 0.0031(13) 0.0158(13)
C19 0.0602(16) 0.0554(17) 0.0255(12) 0.0072(12) 0.0132(12) 0.0166(13)
C20 0.0295(11) 0.0315(12) 0.0286(12) 0.0047(10) 0.0085(9) 0.0018(9)
C21 0.0351(11) 0.0330(13) 0.0261(11) 0.0025(10) 0.0074(9) 0.0079(9)
C22 0.0414(13) 0.0473(16) 0.0498(16) 0.0127(13) 0.0168(12) 0.0064(11)
C23 0.0430(15) 0.078(2) 0.068(2) 0.0143(18) 0.0259(14) 0.0230(15)
C24 0.074(2) 0.061(2) 0.078(2) 0.0195(18) 0.0287(18) 0.0367(17)
C25 0.082(2) 0.0403(17) 0.070(2) 0.0184(15) 0.0281(17) 0.0211(15)
C26 0.0486(14) 0.0377(15) 0.0463(15) 0.0086(12) 0.0167(12) 0.0077(11)
C27 0.0317(11) 0.0289(12) 0.0268(11) 0.0046(10) 0.0088(9) 0.0023(9)
C28 0.0351(11) 0.0299(12) 0.0271(11) 0.0065(10) 0.0059(9) 0.0004(9)
C29 0.0458(14) 0.0465(16) 0.0350(13) 0.0126(12) 0.0053(11) 0.0108(11)
C30 0.0327(11) 0.0307(12) 0.0250(11) 0.0055(10) 0.0094(9) 0.0009(9)
C31 0.0329(11) 0.0392(14) 0.0257(11) -0.0020(10) 0.0092(9) -0.0031(10)
C32 0.0524(15) 0.076(2) 0.0387(15) 0.0181(15) 0.0169(13) 0.0057(14)
C33 0.0646(19) 0.117(3) 0.0457(17) 0.0171(19) 0.0317(16) 0.0025(19)
C34 0.0413(15) 0.105(3) 0.0518(18) -0.0147(19) 0.0202(14) 0.0048(16)
C35 0.0492(16) 0.0602(19) 0.0587(18) -0.0091(15) 0.0144(14) 0.0134(13)
C36 0.0493(14) 0.0403(15) 0.0442(15) 0.0037(12) 0.0182(12) 0.0047(11)
C37A 0.054(3) 0.092(5) 0.040(3) -0.004(4) 0.016(3) -0.017(3)
C37B 0.071(12) 0.069(12) 0.040(8) 0.003(9) -0.002(8) -0.020(8)

loop_
_atom_type_symbol
_atom_type_description
_atom_type_scat_dispersion_real
_atom_type_scat_dispersion_imag
_atom_type_scat_source
C C 0.0033 0.0016 'International Tables Vol C Tables 4.2.6.8 and 6.1.1.4'
H H 0.0000 0.0000 'International Tables Vol C Tables 4.2.6.8 and 6.1.1.4'
N N 0.0061 0.0033 'International Tables Vol C Tables 4.2.6.8 and 6.1.1.4'
O O 0.0106 0.0060 'International Tables Vol C Tables 4.2.6.8 and 6.1.1.4'
Zn Zn 0.2839 1.4301 'International Tables Vol C Tables 4.2.6.8 and 6.1.1.4'

loop_
_geom_angle_atom_site_label_1
_geom_angle_atom_site_label_2
_geom_angle_atom_site_label_3
_geom_angle
O1 Zn1 O5 86.61(7)
O1 Zn1 N3 89.96(7)
O1 Zn1 N4 172.48(7)
O4 Zn1 O1 96.26(7)
O4 Zn1 O5 108.91(7)
O4 Zn1 N3 112.73(8)
O4 Zn1 N4 88.15(7)
O5 Zn1 N4 86.20(7)
N3 Zn1 O5 138.34(8)
N3 Zn1 N4 93.95(7)
C7 O1 Zn1 122.49(14)
C18 O2 N3 110.28(18)
C19 O3 N4 111.37(16)
C30 O4 Zn1 122.35(14)
Zn1 O5 H5 118.2(12)
C37A O5 Zn1 128.6(3)
C37A O5 H5 110.7(12)
C37B O5 Zn1 125.5(9)
C37B O5 H5 114.0(17)
C37B O5 C37A 30.0(7)
N2 N1 C6 119.12(17)
C7 N1 N2 112.41(17)
C7 N1 C6 128.09(18)
C9 N2 N1 105.13(17)
O2 N3 Zn1 114.61(12)
C11 N3 Zn1 129.84(15)
C11 N3 O2 112.21(18)
O3 N4 Zn1 123.47(13)
C20 N4 Zn1 125.72(15)
C20 N4 O3 110.33(17)
C28 N5 N6 105.79(17)
N5 N6 C31 119.81(18)
C30 N6 N5 111.07(17)
C30 N6 C31 127.60(18)
C2 C1 H1 119.9
C6 C1 H1 119.9
C6 C1 C2 120.1(3)
C1 C2 H2 120.1
C3 C2 C1 119.8(3)
C3 C2 H2 120.1
C2 C3 H3 120.1
C4 C3 C2 119.8(3)
C4 C3 H3 120.1
C3 C4 H4 119.6
C3 C4 C5 120.9(3)
C5 C4 H4 119.6
C4 C5 H5A 120.4
C6 C5 C4 119.2(3)
C6 C5 H5A 120.4
C1 C6 N1 120.1(2)
C1 C6 C5 120.2(2)
C5 C6 N1 119.8(2)
O1 C7 N1 122.8(2)
O1 C7 C8 131.9(2)
N1 C7 C8 105.35(18)
C7 C8 C9 105.11(19)
C7 C8 C11 124.48(19)
C11 C8 C9 130.1(2)
N2 C9 C8 112.0(2)
N2 C9 C10 117.5(2)
C8 C9 C10 130.5(2)
C9 C10 H10A 109.5
C9 C10 H10B 109.5
C9 C10 H10C 109.5
H10A C10 H10B 109.5
H10A C10 H10C 109.5
H10B C10 H10C 109.5
N3 C11 C8 119.5(2)
N3 C11 C12 121.4(2)
C8 C11 C12 119.07(19)
C13 C12 C11 120.5(2)
C13 C12 C17 119.4(2)
C17 C12 C11 119.9(2)
C12 C13 H13 120.1
C12 C13 C14 119.7(3)
C14 C13 H13 120.1
C13 C14 H14 119.4
C15 C14 C13 121.1(3)
C15 C14 H14 119.4
C14 C15 H15 120.5
C16 C15 C14 119.0(3)
C16 C15 H15 120.5
C15 C16 H16 119.6
C15 C16 C17 120.8(3)
C17 C16 H16 119.6
C12 C17 C16 119.8(3)
C12 C17 H17 120.1
C16 C17 H17 120.1
O2 C18 H18A 108.6
O2 C18 H18B 108.6
O2 C18 C19 114.8(2)
H18A C18 H18B 107.5
C19 C18 H18A 108.6
C19 C18 H18B 108.6
O3 C19 C18 114.4(2)
O3 C19 H19A 108.7
O3 C19 H19B 108.7
C18 C19 H19A 108.7
C18 C19 H19B 108.7
H19A C19 H19B 107.6
N4 C20 C21 121.1(2)
N4 C20 C27 119.40(19)
C27 C20 C21 119.47(19)
C22 C21 C20 120.2(2)
C26 C21 C20 120.3(2)
C26 C21 C22 119.5(2)
C21 C22 H22 120.0
C23 C22 C21 120.1(3)
C23 C22 H22 120.0
C22 C23 H23 120.0
C24 C23 C22 120.1(3)
C24 C23 H23 120.0
C23 C24 H24 120.0
C25 C24 C23 120.0(3)
C25 C24 H24 120.0
C24 C25 H25 119.6
C24 C25 C26 120.8(3)
C26 C25 H25 119.6
C21 C26 C25 119.6(3)
C21 C26 H26 120.2
C25 C26 H26 120.2
C28 C27 C20 130.9(2)
C30 C27 C20 123.98(19)
C30 C27 C28 104.81(19)
N5 C28 C27 111.68(19)
N5 C28 C29 117.27(19)
C27 C28 C29 131.1(2)
C28 C29 H29A 109.5
C28 C29 H29B 109.5
C28 C29 H29C 109.5
H29A C29 H29B 109.5
H29A C29 H29C 109.5
H29B C29 H29C 109.5
O4 C30 N6 121.29(19)
O4 C30 C27 132.0(2)
N6 C30 C27 106.64(18)
C32 C31 N6 119.0(2)
C32 C31 C36 120.3(2)
C36 C31 N6 120.7(2)
C31 C32 H32 120.4
C31 C32 C33 119.3(3)
C33 C32 H32 120.4
C32 C33 H33 119.5
C34 C33 C32 120.9(3)
C34 C33 H33 119.5
C33 C34 H34 120.2
C33 C34 C35 119.6(3)
C35 C34 H34 120.2
C34 C35 H35 119.8
C34 C35 C36 120.5(3)
C36 C35 H35 119.8
C31 C36 C35 119.4(3)
C31 C36 H36 120.3
C35 C36 H36 120.3
O5 C37A H37A 109.5
O5 C37A H37B 109.5
O5 C37A H37C 109.5
O5 C37B H37D 109.5
O5 C37B H37E 109.5
O5 C37B H37F 109.5
H37D C37B H37E 109.5
H37D C37B H37F 109.5
H37E C37B H37F 109.5

loop_
_geom_bond_atom_site_label_1
_geom_bond_atom_site_label_2
_geom_bond_distance
Zn1 O1 2.0204(15)
Zn1 O4 1.9406(16)
Zn1 O5 2.0682(17)
Zn1 N3 2.0583(18)
Zn1 N4 2.1986(18)
O1 C7 1.269(2)
O2 N3 1.436(2)
O2 C18 1.436(3)
O3 N4 1.436(2)
O3 C19 1.425(3)
O4 C30 1.282(2)
O5 H5 0.850(9)
O5 C37A 1.412(7)
O5 C37B 1.33(3)
N1 N2 1.399(2)
N1 C6 1.429(3)
N1 C7 1.368(3)
N2 C9 1.316(3)
N3 C11 1.311(3)
N4 C20 1.303(3)
N5 N6 1.393(2)
N5 C28 1.325(3)
N6 C30 1.371(3)
N6 C31 1.422(3)
C1 H1 0.9300
C1 C2 1.382(4)
C1 C6 1.381(3)
C2 H2 0.9300
C2 C3 1.379(4)
C3 H3 0.9300
C3 C4 1.372(4)
C4 H4 0.9300
C4 C5 1.382(4)
C5 H5A 0.9300
C5 C6 1.382(3)
C7 C8 1.420(3)
C8 C9 1.431(3)
C8 C11 1.431(3)
C9 C10 1.503(3)
C10 H10A 0.9600
C10 H10B 0.9600
C10 H10C 0.9600
C11 C12 1.497(3)
C12 C13 1.379(3)
C12 C17 1.383(3)
C13 H13 0.9300
C13 C14 1.380(4)
C14 H14 0.9300
C14 C15 1.375(4)
C15 H15 0.9300
C15 C16 1.366(4)
C16 H16 0.9300
C16 C17 1.386(4)
C17 H17 0.9300
C18 H18A 0.9700
C18 H18B 0.9700
C18 C19 1.506(4)
C19 H19A 0.9700
C19 H19B 0.9700
C20 C21 1.500(3)
C20 C27 1.458(3)
C21 C22 1.385(3)
C21 C26 1.383(3)
C22 H22 0.9300
C22 C23 1.385(3)
C23 H23 0.9300
C23 C24 1.373(4)
C24 H24 0.9300
C24 C25 1.364(4)
C25 H25 0.9300
C25 C26 1.385(3)
C26 H26 0.9300
C27 C28 1.425(3)
C27 C30 1.410(3)
C28 C29 1.497(3)
C29 H29A 0.9600
C29 H29B 0.9600
C29 H29C 0.9600
C31 C32 1.375(3)
C31 C36 1.381(3)
C32 H32 0.9300
C32 C33 1.384(4)
C33 H33 0.9300
C33 C34 1.367(5)
C34 H34 0.9300
C34 C35 1.369(4)
C35 H35 0.9300
C35 C36 1.387(4)
C36 H36 0.9300
C37A H37A 0.9600
C37A H37B 0.9600
C37A H37C 0.9600
C37B H37D 0.9600
C37B H37E 0.9600
C37B H37F 0.9600

loop_
_geom_torsion_atom_site_label_1
_geom_torsion_atom_site_label_2
_geom_torsion_atom_site_label_3
_geom_torsion_atom_site_label_4
_geom_torsion
Zn1 O1 C7 N1 171.49(17)
Zn1 O1 C7 C8 -8.6(4)
Zn1 O4 C30 N6 160.69(15)
Zn1 O4 C30 C27 -21.6(3)
Zn1 N3 C11 C8 15.1(3)
Zn1 N3 C11 C12 -163.22(17)
Zn1 N4 C20 C21 -171.05(15)
Zn1 N4 C20 C27 11.2(3)
O1 Zn1 O4 C30 -145.18(17)
O1 Zn1 O5 C37A -109.4(4)
O1 Zn1 O5 C37B -71.7(10)
O1 Zn1 N3 O2 -171.34(15)
O1 Zn1 N3 C11 -13.9(2)
O1 Zn1 N4 O3 -71.1(5)
O1 Zn1 N4 C20 100.1(5)
O1 C7 C8 C9 -179.6(2)
O1 C7 C8 C11 6.4(4)
O2 N3 C11 C8 173.00(19)
O2 N3 C11 C12 -5.3(3)
O2 C18 C19 O3 63.1(3)
O3 N4 C20 C21 1.2(3)
O3 N4 C20 C27 -176.57(19)
O4 Zn1 O1 C7 -103.47(18)
O4 Zn1 O5 C37A 155.2(4)
O4 Zn1 O5 C37B -167.2(10)
O4 Zn1 N3 O2 -74.56(16)
O4 Zn1 N3 C11 82.9(2)
O4 Zn1 N4 O3 162.74(17)
O4 Zn1 N4 C20 -26.0(2)
O5 Zn1 O1 C7 147.86(19)
O5 Zn1 O4 C30 -56.63(18)
O5 Zn1 N3 O2 103.80(17)
O5 Zn1 N3 C11 -98.8(2)
O5 Zn1 N4 O3 -88.16(17)
O5 Zn1 N4 C20 83.1(2)
N1 N2 C9 C8 -0.5(3)
N1 N2 C9 C10 179.7(2)
N1 C7 C8 C9 0.3(2)
N1 C7 C8 C11 -173.6(2)
N2 N1 C6 C1 118.1(3)
N2 N1 C6 C5 -60.2(3)
N2 N1 C7 O1 179.3(2)
N2 N1 C7 C8 -0.7(3)
N3 Zn1 O1 C7 9.40(19)
N3 Zn1 O4 C30 122.22(17)
N3 Zn1 O5 C37A -23.2(4)
N3 Zn1 O5 C37B 14.4(10)
N3 Zn1 N4 O3 50.08(17)
N3 Zn1 N4 C20 -138.7(2)
N3 O2 C18 C19 56.0(3)
N3 C11 C12 C13 91.2(3)
N3 C11 C12 C17 -93.6(3)
N4 Zn1 O1 C7 130.8(5)
N4 Zn1 O4 C30 28.72(18)
N4 Zn1 O5 C37A 68.4(4)
N4 Zn1 O5 C37B 106.1(10)
N4 Zn1 N3 O2 15.09(16)
N4 Zn1 N3 C11 172.5(2)
N4 O3 C19 C18 -78.9(3)
N4 C20 C21 C22 71.1(3)
N4 C20 C21 C26 -109.9(3)
N4 C20 C27 C28 -178.5(2)
N4 C20 C27 C30 9.0(3)
N5 N6 C30 O4 178.81(19)
N5 N6 C30 C27 0.6(2)
N5 N6 C31 C32 -29.3(3)
N5 N6 C31 C36 152.3(2)
N6 N5 C28 C27 -0.7(2)
N6 N5 C28 C29 178.88(19)
N6 C31 C32 C33 -180.0(2)
N6 C31 C36 C35 179.3(2)
C1 C2 C3 C4 -0.4(4)
C2 C1 C6 N1 -178.7(2)
C2 C1 C6 C5 -0.3(4)
C2 C3 C4 C5 0.2(4)
C3 C4 C5 C6 -0.1(4)
C4 C5 C6 N1 178.5(2)
C4 C5 C6 C1 0.1(4)
C6 N1 N2 C9 -172.7(2)
C6 N1 C7 O1 -8.0(4)
C6 N1 C7 C8 172.1(2)
C6 C1 C2 C3 0.4(4)
C7 N1 N2 C9 0.7(3)
C7 N1 C6 C1 -54.2(4)
C7 N1 C6 C5 127.4(3)
C7 C8 C9 N2 0.1(3)
C7 C8 C9 C10 179.9(3)
C7 C8 C11 N3 -9.0(4)
C7 C8 C11 C12 169.4(2)
C8 C11 C12 C13 -87.1(3)
C8 C11 C12 C17 88.0(3)
C9 C8 C11 N3 178.6(2)
C9 C8 C11 C12 -3.0(4)
C11 C8 C9 N2 173.6(2)
C11 C8 C9 C10 -6.6(5)
C11 C12 C13 C14 173.7(2)
C11 C12 C17 C16 -173.7(2)
C12 C13 C14 C15 0.3(4)
C13 C12 C17 C16 1.6(4)
C13 C14 C15 C16 1.0(5)
C14 C15 C16 C17 -0.9(5)
C15 C16 C17 C12 -0.4(4)
C17 C12 C13 C14 -1.5(4)
C18 O2 N3 Zn1 -88.17(18)
C18 O2 N3 C11 110.4(2)
C19 O3 N4 Zn1 -12.0(3)
C19 O3 N4 C20 175.6(2)
C20 C21 C22 C23 179.0(2)
C20 C21 C26 C25 -178.9(2)
C20 C27 C28 N5 -172.5(2)
C20 C27 C28 C29 8.0(4)
C20 C27 C30 O4 -4.8(4)
C20 C27 C30 N6 173.2(2)
C21 C20 C27 C28 3.7(4)
C21 C20 C27 C30 -168.8(2)
C21 C22 C23 C24 -0.1(4)
C22 C21 C26 C25 0.1(4)
C22 C23 C24 C25 0.1(5)
C23 C24 C25 C26 -0.1(5)
C24 C25 C26 C21 0.0(4)
C26 C21 C22 C23 0.0(4)
C27 C20 C21 C22 -111.2(3)
C27 C20 C21 C26 67.8(3)
C28 N5 N6 C30 0.0(2)
C28 N5 N6 C31 167.02(19)
C28 C27 C30 O4 -178.9(2)
C28 C27 C30 N6 -0.9(2)
C30 N6 C31 C32 135.3(2)
C30 N6 C31 C36 -43.1(3)
C30 C27 C28 N5 1.0(3)
C30 C27 C28 C29 -178.4(2)
C31 N6 C30 O4 13.1(4)
C31 N6 C30 C27 -165.1(2)
C31 C32 C33 C34 1.1(4)
C32 C31 C36 C35 0.9(4)
C32 C33 C34 C35 0.0(5)
C33 C34 C35 C36 -0.7(4)
C34 C35 C36 C31 0.2(4)
C36 C31 C32 C33 -1.5(4)
